data_4303908
loop_
_publ_author_name
'Raquel Ferreir\'os-Mart\'inez'
'David Esteban-G\'omez'
'Andr\'es de Blas'
'Carlos Platas-Iglesias'
'Teresa Rodr\'iguez-Blas'

_publ_contact_author_address
;
Departamento de Quimica Fundamental
Facultade de Ciencias
Universidade da Coruna
Campus da Zapateira s/n
15071 A Coruna
Spain
;
_publ_contact_author_email ucambv@udc.es
_publ_contact_author_fax '+ 34 981 167065'
_publ_contact_author_name 'De Blas, Andres'
_publ_contact_author_phone '+ 34 981 167000'
_publ_section_title
;
Eight-Coordinate Zn(II), Cd(II), and Pb(II) Complexes Based on a
1,7-Diaza-12-crown-4 Platform Endowed with a Remarkable Selectivity over
Ca(II)
;
_journal_name_full 'Inorganic Chemistry'
_journal_page_first 11821
_journal_page_last 11831
_journal_paper_doi 10.1021/ic901883h
_journal_volume 48
_journal_year 2009
_chemical_absolute_configuration ad
_chemical_compound_source 'synthesis as described'
_chemical_formula_moiety 'C22 H26 N4 O6 Pb, 2(C6 H16 N), 2(Cl O4)'
_chemical_formula_sum 'C34 H58 Cl2 N6 O14 Pb'
_chemical_formula_weight 1052.95
_chemical_name_systematic
;
 ?
;
_space_group_IT_number 29
_symmetry_cell_setting orthorhombic
_symmetry_Int_Tables_number 29
_symmetry_space_group_name_Hall 'P 2c -2ac'
_symmetry_space_group_name_H-M 'P c a 21'
_atom_sites_solution_hydrogens geom
_atom_sites_solution_primary heavy
_atom_sites_solution_secondary difmap
_audit_conform_dict_location ftp://ftp.iucr.org/pub/cif_core.dic
_audit_conform_dict_name cif_core.dic
_audit_conform_dict_version 2.4
_audit_creation_date 2009-03-20T12:03:16-00:00
_audit_creation_method 'WinGX routine CIF_UPDATE'
_cell_angle_alpha 90
_cell_angle_beta 90
_cell_angle_gamma 90
_cell_formula_units_Z 4
_cell_length_a 12.3662(6)
_cell_length_b 22.5993(12)
_cell_length_c 15.0562(8)
_cell_measurement_reflns_used 1947
_cell_measurement_temperature 100(2)
_cell_measurement_theta_max 22.31
_cell_measurement_theta_min 2.315
_cell_measurement_wavelength 0.71073
_cell_volume 4207.7(4)
_computing_molecular_graphics 'Ortep-3 for Windows (Farrugia, 1997)'
_computing_publication_material 'WinGX publication routines (Farrugia, 1999)'
_computing_structure_refinement 'SHELXL-97 (Sheldrick, 2008)'
_computing_structure_solution 'DIRDIF99 (Beurskens et al, 1999)'
_diffrn_ambient_temperature 100(2)
_diffrn_measured_fraction_theta_full 0.998
_diffrn_measured_fraction_theta_max 0.998
_diffrn_measurement_device_type 'Bruker X8 APEXII CCD'
_diffrn_measurement_method 'omega and  phi scans'
_diffrn_radiation_monochromator graphite
_diffrn_radiation_probe x-ray
_diffrn_radiation_source 'fine-focus sealed tube'
_diffrn_radiation_type MoK\a
_diffrn_radiation_wavelength 0.71073
_diffrn_reflns_av_R_equivalents 0.0682
_diffrn_reflns_av_unetI/netI 0.0838
_diffrn_reflns_limit_h_max 15
_diffrn_reflns_limit_h_min 0
_diffrn_reflns_limit_k_max 28
_diffrn_reflns_limit_k_min 0
_diffrn_reflns_limit_l_max 18
_diffrn_reflns_limit_l_min -18
_diffrn_reflns_number 8614
_diffrn_reflns_theta_full 26.4
_diffrn_reflns_theta_max 26.4
_diffrn_reflns_theta_min 0.9
_exptl_absorpt_coefficient_mu 4.207
_exptl_absorpt_correction_T_max 0.881
_exptl_absorpt_correction_T_min 0.563
_exptl_absorpt_correction_type multi-scan
_exptl_absorpt_process_details
;
SABADS, Bruker-AXS  Version 2004/1
;
_exptl_crystal_colour colourless
_exptl_crystal_density_diffrn 1.662
_exptl_crystal_density_method 'not measured'
_exptl_crystal_description prism
_exptl_crystal_F_000 2128
_exptl_crystal_size_max 0.31
_exptl_crystal_size_mid 0.09
_exptl_crystal_size_min 0.03
_refine_diff_density_max 1.508
_refine_diff_density_min -1.304
_refine_diff_density_rms 0.138
_refine_ls_abs_structure_details 'Flack H D (1983), Acta Cryst. A39, 876-881'
_refine_ls_abs_structure_Flack 0.502(8)
_refine_ls_extinction_method none
_refine_ls_goodness_of_fit_ref 1.039
_refine_ls_hydrogen_treatment constr
_refine_ls_matrix_type full
_refine_ls_number_parameters 541
_refine_ls_number_reflns 8614
_refine_ls_number_restraints 241
_refine_ls_restrained_S_all 1.035
_refine_ls_R_factor_all 0.0931
_refine_ls_R_factor_gt 0.0494
_refine_ls_shift/su_max 0.003
_refine_ls_shift/su_mean 0
_refine_ls_structure_factor_coef Fsqd
_refine_ls_weighting_details 'calc w=1/[\s^2^(Fo^2^)+(0.0402P)^2^+15.7164P] where P=(Fo^2^+2Fc^2^)/3'
_refine_ls_weighting_scheme calc
_refine_ls_wR_factor_gt 0.0973
_refine_ls_wR_factor_ref 0.1131
_reflns_number_gt 6017
_reflns_number_total 8614
_reflns_threshold_expression >2\s(I)
_cod_data_source_file ic901883h_si_002_2.cif
_cod_data_source_block compound1b
_cod_database_code 4303908

loop_
_symmetry_equiv_pos_as_xyz
'x, y, z'
'-x+1/2, y, z+1/2'
'x+1/2, -y, z'
'-x, -y, z+1/2'

loop_
_atom_site_label
_atom_site_type_symbol
_atom_site_fract_x
_atom_site_fract_y
_atom_site_fract_z
_atom_site_U_iso_or_equiv
_atom_site_adp_type
_atom_site_occupancy
_atom_site_symmetry_multiplicity
_atom_site_calc_flag
_atom_site_refinement_flags
_atom_site_disorder_assembly
_atom_site_disorder_group
Pb1A Pb 0.87136(3) 0.765902(18) 0.99641(4) 0.02286(13) Uani 0.885(2) 1 d P A 1
C1 C 0.6303(10) 0.7706(5) 1.1080(6) 0.035(2) Uani 1 1 d . A .
C2 C 0.6781(14) 0.7099(6) 1.1339(8) 0.036(3) Uani 1 1 d U A .
C3 C 0.6150(12) 0.6732(6) 1.1881(9) 0.055(4) Uani 1 1 d U . .
H3 H 0.5475 0.6861 1.2111 0.066 Uiso 1 1 calc R . .
C4 C 0.6550(11) 0.6176(5) 1.2066(7) 0.055(3) Uani 1 1 d U . .
H4 H 0.6132 0.5903 1.2401 0.066 Uiso 1 1 calc R . .
C5 C 0.7554(10) 0.6021(4) 1.1763(7) 0.043(3) Uani 1 1 d U . .
H5 H 0.7851 0.5648 1.1922 0.051 Uiso 1 1 calc R . .
C6 C 0.8143(10) 0.6401(4) 1.1227(7) 0.038(2) Uani 1 1 d U A .
C7 C 0.9169(9) 0.6218(5) 1.0778(7) 0.041(3) Uani 1 1 d . A .
H7A H 0.9553 0.5938 1.1173 0.049 Uiso 1 1 calc R . .
H7B H 0.8979 0.6001 1.0229 0.049 Uiso 1 1 calc R . .
C8 C 1.0478(10) 0.6920(6) 1.1346(8) 0.049(3) Uani 1 1 d . A .
H8A H 0.9934 0.7047 1.1789 0.059 Uiso 1 1 calc R . .
H8B H 1.0903 0.6594 1.1613 0.059 Uiso 1 1 calc R . .
C11 C 1.0803(10) 0.8714(5) 0.9755(9) 0.055(4) Uani 1 1 d . A .
H11A H 1.0356 0.8963 1.0151 0.067 Uiso 1 1 calc R . .
H11B H 1.1316 0.898 0.9447 0.067 Uiso 1 1 calc R . .
C14 C 1.0214(11) 0.6568(5) 0.8961(8) 0.047(3) Uani 1 1 d U . .
H14A H 1.0727 0.6404 0.852 0.056 Uiso 1 1 calc R A 2
H14B H 0.9526 0.6347 0.8905 0.056 Uiso 1 1 calc R A 2
C15 C 1.0652(9) 0.6477(5) 0.9853(10) 0.050(3) Uani 1 1 d U A .
H15A H 1.1349 0.6689 0.9906 0.06 Uiso 1 1 calc R . .
H15B H 1.0792 0.605 0.9944 0.06 Uiso 1 1 calc R . .
C16 C 0.9350(9) 0.8898(4) 0.8698(7) 0.036(3) Uani 1 1 d . A .
H16A H 0.9105 0.9167 0.9177 0.043 Uiso 1 1 calc R . .
H16B H 0.976 0.9139 0.8265 0.043 Uiso 1 1 calc R . .
C17 C 0.8395(8) 0.8660(4) 0.8252(7) 0.031(2) Uani 1 1 d U . .
C18 C 0.7800(9) 0.8968(5) 0.7618(7) 0.032(3) Uani 1 1 d U . .
H18 H 0.8023 0.9351 0.7437 0.038 Uiso 1 1 calc R . .
C19 C 0.6894(10) 0.8716(5) 0.7257(7) 0.033(3) Uani 1 1 d U . .
H19 H 0.648 0.8927 0.6831 0.04 Uiso 1 1 calc R . .
N1 N 0.7761(10) 0.6933(5) 1.1025(7) 0.039(3) Uani 1 1 d . . .
N2 N 0.9906(8) 0.6690(4) 1.0548(6) 0.043(3) Uani 1 1 d U . .
O2 O 0.5429(7) 0.7864(4) 1.1406(5) 0.056(2) Uani 1 1 d . . .
O5 O 0.7553(8) 0.7027(4) 0.9068(6) 0.035(2) Uani 1 1 d . . .
Pb1B Pb 0.8746(4) 0.7351(2) 0.9450(3) 0.0463(18) Uani 0.115(2) 1 d P A 2
C9 C 1.1205(14) 0.7416(8) 1.1164(10) 0.059(5) Uani 1 1 d . . .
H9A H 1.1462 0.7584 1.1734 0.071 Uiso 1 1 calc R A .
H9B H 1.1843 0.727 1.0833 0.071 Uiso 1 1 calc R . .
C10 C 1.1447(10) 0.8302(5) 1.0325(7) 0.052(3) Uani 1 1 d . . .
H10A H 1.2022 0.811 0.997 0.062 Uiso 1 1 calc R A .
H10B H 1.179 0.8522 1.0818 0.062 Uiso 1 1 calc R . .
C12 C 1.0681(9) 0.8141(5) 0.8345(7) 0.043(3) Uani 1 1 d U A .
H12A H 1.1349 0.8364 0.8208 0.051 Uiso 1 1 calc R . .
H12B H 1.0217 0.8153 0.781 0.051 Uiso 1 1 calc R . .
C13 C 1.0989(13) 0.7492(7) 0.8529(10) 0.045(3) Uani 1 1 d U . .
H13A H 1.132 0.7312 0.7994 0.054 Uiso 1 1 calc R A .
H13B H 1.1516 0.7469 0.9023 0.054 Uiso 1 1 calc R . .
C20 C 0.6576(9) 0.8143(4) 0.7519(6) 0.034(2) Uani 1 1 d U A .
H20 H 0.5955 0.7959 0.7271 0.04 Uiso 1 1 calc R . .
C21 C 0.7206(8) 0.7858(4) 0.8152(6) 0.024(2) Uani 1 1 d U . .
C22 C 0.6929(13) 0.7243(5) 0.8495(9) 0.029(3) Uani 1 1 d U A .
N3 N 1.0096(7) 0.8457(4) 0.9091(6) 0.036(2) Uani 1 1 d . . .
N4 N 0.8066(7) 0.8108(3) 0.8505(5) 0.0284(18) Uani 1 1 d U A .
O1 O 0.6855(6) 0.8001(3) 1.0527(5) 0.0389(18) Uani 1 1 d . . .
O3 O 1.0702(7) 0.7858(4) 1.0673(5) 0.050(2) Uani 1 1 d . A .
O4 O 1.0020(6) 0.7186(3) 0.8758(5) 0.0336(17) Uani 1 1 d U A .
O6 O 0.6153(6) 0.6994(3) 0.8163(5) 0.034(2) Uani 1 1 d . . .
C7Z C 0.4368(10) 0.6369(5) 0.9470(8) 0.050(3) Uani 1 1 d U . .
H71Z H 0.4652 0.6683 0.9865 0.059 Uiso 1 1 calc R . .
H72Z H 0.3974 0.6082 0.9846 0.059 Uiso 1 1 calc R . .
C8Z C 0.3571(10) 0.6648(7) 0.8830(11) 0.074(4) Uani 1 1 d U . .
H81Z H 0.2985 0.6836 0.9165 0.111 Uiso 1 1 calc R . .
H82Z H 0.3269 0.6342 0.8441 0.111 Uiso 1 1 calc R . .
H83Z H 0.3942 0.6946 0.8469 0.111 Uiso 1 1 calc R . .
C9Z C 0.4949(12) 0.5633(5) 0.8353(8) 0.058(4) Uani 1 1 d . . .
H91Z H 0.4459 0.5838 0.7934 0.069 Uiso 1 1 calc R . .
H92Z H 0.5589 0.5497 0.8015 0.069 Uiso 1 1 calc R . .
C10Z C 0.4382(13) 0.5110(7) 0.8731(12) 0.083(5) Uani 1 1 d . . .
H10C H 0.4171 0.4842 0.8249 0.124 Uiso 1 1 calc R . .
H10D H 0.3735 0.5241 0.9052 0.124 Uiso 1 1 calc R . .
H10E H 0.4866 0.4902 0.9141 0.124 Uiso 1 1 calc R . .
C11Z C 0.6013(10) 0.5806(5) 0.9804(14) 0.072(5) Uani 1 1 d . . .
H11C H 0.6246 0.613 1.0203 0.086 Uiso 1 1 calc R . .
H11D H 0.5588 0.5519 1.0158 0.086 Uiso 1 1 calc R . .
C12Z C 0.7000(10) 0.5500(5) 0.9410(9) 0.060(4) Uani 1 1 d . . .
H12C H 0.7445 0.5337 0.9891 0.09 Uiso 1 1 calc R . .
H12D H 0.7425 0.5787 0.9069 0.09 Uiso 1 1 calc R . .
H12E H 0.6766 0.5178 0.9018 0.09 Uiso 1 1 calc R . .
N2Z N 0.5305(7) 0.6059(3) 0.9050(6) 0.0304(19) Uani 1 1 d U . .
H2Z H 0.5716 0.6347 0.8766 0.036 Uiso 1 1 calc R . .
C1Z C 0.9165(9) 0.9252(5) 0.4503(6) 0.034(2) Uani 1 1 d . . .
H11Z H 0.9651 0.9564 0.4271 0.041 Uiso 1 1 calc R . .
H12Z H 0.8989 0.8981 0.4006 0.041 Uiso 1 1 calc R . .
C2Z C 0.8145(8) 0.9531(4) 0.4839(11) 0.043(3) Uani 1 1 d . . .
H21Z H 0.7797 0.9751 0.4356 0.065 Uiso 1 1 calc R . .
H22Z H 0.8318 0.9802 0.5326 0.065 Uiso 1 1 calc R . .
H23Z H 0.7654 0.9222 0.5053 0.065 Uiso 1 1 calc R . .
C3Z C 0.9967(9) 0.9273(4) 0.6039(6) 0.030(2) Uani 1 1 d . . .
H31Z H 1.0282 0.9015 0.6502 0.036 Uiso 1 1 calc R . .
H32Z H 0.9278 0.9434 0.627 0.036 Uiso 1 1 calc R . .
C4Z C 1.0743(10) 0.9785(5) 0.5853(9) 0.053(3) Uani 1 1 d . . .
H41Z H 1.087 1.0007 0.6402 0.08 Uiso 1 1 calc R . .
H42Z H 1.0426 1.0048 0.5406 0.08 Uiso 1 1 calc R . .
H43Z H 1.1431 0.9627 0.5632 0.08 Uiso 1 1 calc R . .
C5Z C 1.0764(7) 0.8616(4) 0.4893(11) 0.034(2) Uani 1 1 d . . .
H51Z H 1.1153 0.8441 0.5404 0.04 Uiso 1 1 calc R . .
H52Z H 1.1239 0.8919 0.4623 0.04 Uiso 1 1 calc R . .
C6Z C 1.0540(9) 0.8135(5) 0.4212(8) 0.047(3) Uani 1 1 d . . .
H61Z H 1.1225 0.796 0.4017 0.07 Uiso 1 1 calc R . .
H62Z H 1.0164 0.8306 0.37 0.07 Uiso 1 1 calc R . .
H63Z H 1.0086 0.7827 0.448 0.07 Uiso 1 1 calc R . .
N1Z N 0.9742(6) 0.8910(3) 0.5222(5) 0.027(2) Uani 1 1 d . . .
H1Z H 0.9277 0.8608 0.5396 0.032 Uiso 1 1 calc R . .
Cl1 Cl 0.1913(2) 0.56944(11) 0.67680(18) 0.0393(7) Uani 1 1 d D . .
O7 O 0.1302(10) 0.5358(5) 0.6137(8) 0.106(5) Uani 1 1 d D . .
O8 O 0.1757(11) 0.6308(4) 0.6738(9) 0.114(5) Uani 1 1 d D . .
O9 O 0.3040(9) 0.5575(6) 0.6601(13) 0.167(8) Uani 1 1 d D . .
O10 O 0.1752(15) 0.5481(5) 0.7596(6) 0.154(8) Uani 1 1 d D . .
Cl2A Cl 0.8559(7) 1.0702(5) 0.7489(8) 0.0258(18) Uani 0.530(9) 1 d PDU B 1
O11A O 0.825(3) 1.0345(11) 0.6730(10) 0.065(4) Uani 0.530(9) 1 d PDU B 1
O12A O 0.8440(17) 1.0397(8) 0.8306(9) 0.065(4) Uani 0.530(9) 1 d PDU B 1
O13A O 0.9563(12) 1.0972(7) 0.7332(12) 0.074(2) Uani 0.530(9) 1 d PDU B 1
O14A O 0.7815(14) 1.1164(7) 0.7589(14) 0.074(2) Uani 0.530(9) 1 d PDU B 1
Cl2B Cl 0.8226(11) 1.0658(6) 0.7534(12) 0.057(3) Uani 0.470(9) 1 d PDU B 2
O11B O 0.7131(15) 1.0573(9) 0.7839(15) 0.074(2) Uani 0.470(9) 1 d PDU B 2
O12B O 0.831(3) 1.0406(14) 0.6671(15) 0.074(2) Uani 0.470(9) 1 d PDU B 2
O13B O 0.8456(18) 1.1281(7) 0.7536(15) 0.074(2) Uani 0.470(9) 1 d PDU B 2
O14B O 0.901(2) 1.0349(11) 0.800(2) 0.143(11) Uani 0.470(9) 1 d PDU B 2

loop_
_atom_site_aniso_label
_atom_site_aniso_U_11
_atom_site_aniso_U_22
_atom_site_aniso_U_33
_atom_site_aniso_U_23
_atom_site_aniso_U_13
_atom_site_aniso_U_12
Pb1A 0.02615(16) 0.0208(2) 0.0216(2) -0.0009(4) -0.0008(4) 0.00252(18)
C1 0.048(6) 0.034(6) 0.023(5) 0.008(5) 0.005(5) 0.011(7)
C2 0.073(10) 0.017(6) 0.019(6) 0.003(5) 0.012(6) 0.009(7)
C3 0.098(10) 0.035(7) 0.031(6) 0.014(6) 0.025(7) 0.027(6)
C4 0.104(9) 0.026(5) 0.035(6) 0.015(5) 0.012(6) 0.013(6)
C5 0.085(8) 0.016(5) 0.027(6) 0.002(4) 0.000(5) 0.008(5)
C6 0.058(7) 0.021(5) 0.034(6) -0.006(4) -0.014(5) 0.014(5)
C7 0.059(8) 0.034(6) 0.030(6) 0.004(5) -0.012(5) 0.003(6)
C8 0.050(8) 0.055(9) 0.043(7) -0.006(7) -0.013(6) 0.038(7)
C11 0.042(6) 0.052(7) 0.072(13) -0.007(7) 0.015(7) -0.003(6)
C14 0.066(8) 0.037(6) 0.039(6) -0.009(5) -0.002(6) 0.022(6)
C15 0.067(7) 0.048(6) 0.035(7) 0.015(6) 0.006(6) 0.015(5)
C16 0.043(7) 0.033(6) 0.031(6) 0.003(5) 0.009(5) -0.001(5)
C17 0.043(6) 0.021(5) 0.029(5) -0.001(4) 0.014(4) -0.003(4)
C18 0.041(8) 0.024(5) 0.031(7) 0.005(5) 0.011(5) -0.002(4)
C19 0.052(7) 0.021(5) 0.027(6) 0.005(5) 0.004(5) -0.001(5)
N1 0.065(8) 0.031(6) 0.020(5) 0.002(4) 0.008(5) -0.004(6)
N2 0.052(6) 0.044(6) 0.034(5) -0.001(5) 0.000(5) 0.012(5)
O2 0.071(6) 0.048(5) 0.049(5) 0.015(4) 0.029(4) 0.030(5)
O5 0.061(6) 0.012(4) 0.032(5) 0.009(4) 0.010(4) 0.005(4)
Pb1B 0.054(3) 0.040(3) 0.045(3) 0.011(3) -0.001(2) -0.010(2)
C9 0.059(11) 0.088(13) 0.030(8) 0.009(7) 0.008(7) 0.011(9)
C10 0.054(8) 0.057(8) 0.044(7) -0.015(6) -0.008(5) -0.006(7)
C12 0.039(6) 0.048(6) 0.042(7) -0.005(5) 0.011(5) -0.013(5)
C13 0.033(6) 0.058(7) 0.044(9) -0.006(7) -0.005(6) 0.003(5)
C20 0.048(6) 0.032(5) 0.020(5) 0.002(4) 0.010(4) -0.010(4)
C21 0.040(5) 0.014(4) 0.019(5) -0.002(3) 0.014(4) 0.001(4)
C22 0.048(7) 0.011(5) 0.029(6) -0.003(4) 0.012(5) -0.005(5)
N3 0.035(5) 0.025(5) 0.049(6) -0.003(4) 0.015(4) -0.002(4)
N4 0.040(5) 0.020(4) 0.025(4) -0.003(3) 0.011(3) -0.001(4)
O1 0.057(5) 0.024(4) 0.036(4) 0.006(3) -0.005(4) -0.004(4)
O3 0.055(5) 0.055(5) 0.040(5) -0.009(4) -0.017(4) -0.006(4)
O4 0.042(4) 0.023(4) 0.037(4) -0.003(3) -0.001(3) 0.003(3)
O6 0.044(5) 0.028(5) 0.031(5) -0.001(4) 0.005(4) -0.008(4)
C7Z 0.059(7) 0.044(7) 0.046(7) 0.005(5) 0.039(5) -0.001(6)
C8Z 0.042(8) 0.078(10) 0.102(11) 0.010(9) 0.011(7) 0.011(7)
C9Z 0.105(11) 0.029(7) 0.039(7) -0.007(6) 0.000(7) -0.008(7)
C10Z 0.087(13) 0.050(10) 0.110(14) -0.007(9) -0.019(11) -0.028(9)
C11Z 0.063(8) 0.043(6) 0.109(15) -0.003(9) -0.027(10) 0.006(6)
C12Z 0.062(9) 0.041(7) 0.076(9) -0.009(6) -0.009(7) 0.006(7)
N2Z 0.036(5) 0.018(4) 0.037(5) 0.001(4) 0.008(4) -0.003(4)
C1Z 0.037(6) 0.042(6) 0.022(5) -0.004(5) -0.007(5) 0.003(5)
C2Z 0.036(5) 0.032(5) 0.062(10) -0.012(7) -0.010(7) 0.006(4)
C3Z 0.049(7) 0.027(5) 0.015(5) 0.006(4) -0.006(4) 0.001(5)
C4Z 0.046(8) 0.035(7) 0.078(9) -0.015(6) -0.010(7) -0.012(6)
C5Z 0.023(4) 0.038(5) 0.040(6) -0.004(8) 0.000(8) -0.002(4)
C6Z 0.051(8) 0.032(6) 0.057(8) -0.009(5) 0.008(6) -0.009(6)
N1Z 0.029(4) 0.017(4) 0.035(6) 0.000(3) 0.004(3) -0.007(4)
Cl1 0.0540(18) 0.0259(14) 0.0380(15) 0.0009(12) -0.0068(13) 0.0052(13)
O7 0.135(11) 0.087(9) 0.095(8) -0.032(7) -0.087(8) 0.035(8)
O8 0.158(12) 0.029(5) 0.154(11) -0.010(6) -0.035(9) 0.018(7)
O9 0.105(11) 0.120(12) 0.28(2) -0.084(13) 0.094(13) -0.034(9)
O10 0.35(2) 0.070(8) 0.039(6) 0.013(6) 0.056(9) -0.051(10)
Cl2A 0.039(4) 0.015(3) 0.023(3) -0.006(2) -0.001(3) -0.012(3)
O11A 0.129(11) 0.053(7) 0.012(5) -0.003(4) -0.010(5) -0.039(6)
O12A 0.129(11) 0.053(7) 0.012(5) -0.003(4) -0.010(5) -0.039(6)
O13A 0.088(6) 0.054(5) 0.080(6) -0.015(4) 0.010(5) -0.008(4)
O14A 0.088(6) 0.054(5) 0.080(6) -0.015(4) 0.010(5) -0.008(4)
Cl2B 0.087(8) 0.024(4) 0.061(7) 0.004(4) -0.041(6) -0.011(6)
O11B 0.088(6) 0.054(5) 0.080(6) -0.015(4) 0.010(5) -0.008(4)
O12B 0.088(6) 0.054(5) 0.080(6) -0.015(4) 0.010(5) -0.008(4)
O13B 0.088(6) 0.054(5) 0.080(6) -0.015(4) 0.010(5) -0.008(4)
O14B 0.157(16) 0.089(13) 0.18(2) -0.044(19) -0.13(2) 0.059(19)

loop_
_atom_type_symbol
_atom_type_description
_atom_type_scat_dispersion_real
_atom_type_scat_dispersion_imag
_atom_type_scat_source
C C 0.0033 0.0016 'International Tables Vol C Tables 4.2.6.8 and 6.1.1.4'
H H 0 0 'International Tables Vol C Tables 4.2.6.8 and 6.1.1.4'
N N 0.0061 0.0033 'International Tables Vol C Tables 4.2.6.8 and 6.1.1.4'
O O 0.0106 0.006 'International Tables Vol C Tables 4.2.6.8 and 6.1.1.4'
Pb Pb -3.3944 10.1111 'International Tables Vol C Tables 4.2.6.8 and 6.1.1.4'
Cl Cl 0.1484 0.1585 'International Tables Vol C Tables 4.2.6.8 and 6.1.1.4'

loop_
_geom_angle_atom_site_label_1
_geom_angle_atom_site_label_2
_geom_angle_atom_site_label_3
_geom_angle
_geom_angle_site_symmetry_1
_geom_angle_site_symmetry_3
_geom_angle_publ_flag
O5 Pb1A N4 64.6(3) . . yes
O5 Pb1A O1 80.3(3) . . yes
N4 Pb1A O1 83.3(2) . . yes
O5 Pb1A N1 72.6(2) . . yes
N4 Pb1A N1 130.1(3) . . yes
O1 Pb1A N1 65.0(3) . . yes
O5 Pb1A O4 75.1(3) . . yes
N4 Pb1A O4 76.2(2) . . yes
O1 Pb1A O4 153.0(2) . . yes
N1 Pb1A O4 116.5(3) . . yes
O5 Pb1A O3 148.0(3) . . yes
N4 Pb1A O3 123.9(3) . . yes
O1 Pb1A O3 129.0(2) . . yes
N1 Pb1A O3 106.0(3) . . yes
O4 Pb1A O3 77.6(2) . . yes
O5 Pb1A N2 91.5(3) . . yes
N4 Pb1A N2 138.8(3) . . yes
O1 Pb1A N2 127.4(3) . . yes
N1 Pb1A N2 62.9(3) . . yes
O4 Pb1A N2 65.0(2) . . yes
O3 Pb1A N2 61.7(3) . . yes
O5 Pb1A N3 118.4(3) . . yes
N4 Pb1A N3 62.1(3) . . yes
O1 Pb1A N3 120.3(2) . . yes
N1 Pb1A N3 167.7(3) . . yes
O4 Pb1A N3 64.4(2) . . yes
O3 Pb1A N3 61.8(3) . . yes
N2 Pb1A N3 109.3(3) . . yes
O2 C1 O1 125.3(10) . . ?
O2 C1 C2 119.3(10) . . ?
O1 C1 C2 115.3(10) . . ?
N1 C2 C3 122.5(12) . . ?
N1 C2 C1 120.1(11) . . ?
C3 C2 C1 117.4(12) . . ?
C4 C3 C2 117.3(13) . . ?
C4 C3 H3 121.4 . . ?
C2 C3 H3 121.4 . . ?
C5 C4 C3 119.4(12) . . ?
C5 C4 H4 120.3 . . ?
C3 C4 H4 120.3 . . ?
C4 C5 C6 120.9(10) . . ?
C4 C5 H5 119.6 . . ?
C6 C5 H5 119.6 . . ?
N1 C6 C5 120.5(11) . . ?
N1 C6 C7 116.7(11) . . ?
C5 C6 C7 122.5(9) . . ?
N2 C7 C6 116.0(9) . . ?
N2 C7 H7A 108.3 . . ?
C6 C7 H7A 108.3 . . ?
N2 C7 H7B 108.3 . . ?
C6 C7 H7B 108.3 . . ?
H7A C7 H7B 107.4 . . ?
C9 C8 N2 114.1(12) . . ?
C9 C8 H8A 108.7 . . ?
N2 C8 H8A 108.7 . . ?
C9 C8 H8B 108.7 . . ?
N2 C8 H8B 108.7 . . ?
H8A C8 H8B 107.6 . . ?
N3 C11 C10 117.9(10) . . ?
N3 C11 H11A 107.8 . . ?
C10 C11 H11A 107.8 . . ?
N3 C11 H11B 107.8 . . ?
C10 C11 H11B 107.8 . . ?
H11A C11 H11B 107.2 . . ?
O4 C14 C15 113.0(10) . . ?
O4 C14 Pb1B 45.5(5) . . ?
C15 C14 Pb1B 95.3(7) . . ?
O4 C14 H14A 109 . . ?
C15 C14 H14A 109 . . ?
Pb1B C14 H14A 151.5 . . ?
O4 C14 H14B 109 . . ?
C15 C14 H14B 109 . . ?
Pb1B C14 H14B 76.8 . . ?
H14A C14 H14B 107.8 . . ?
C14 C15 N2 112.0(11) . . ?
C14 C15 H15A 109.2 . . ?
N2 C15 H15A 109.2 . . ?
C14 C15 H15B 109.2 . . ?
N2 C15 H15B 109.2 . . ?
H15A C15 H15B 107.9 . . ?
C17 C16 N3 116.0(9) . . ?
C17 C16 H16A 108.3 . . ?
N3 C16 H16A 108.3 . . ?
C17 C16 H16B 108.3 . . ?
N3 C16 H16B 108.3 . . ?
H16A C16 H16B 107.4 . . ?
N4 C17 C18 119.4(10) . . ?
N4 C17 C16 116.6(9) . . ?
C18 C17 C16 123.9(9) . . ?
C19 C18 C17 119.8(10) . . ?
C19 C18 H18 120.1 . . ?
C17 C18 H18 120.1 . . ?
C18 C19 C20 119.9(11) . . ?
C18 C19 H19 120 . . ?
C20 C19 H19 120 . . ?
C6 N1 C2 119.3(11) . . ?
C6 N1 Pb1A 123.8(9) . . ?
C2 N1 Pb1A 116.7(8) . . ?
C7 N2 C15 108.9(9) . . ?
C7 N2 C8 111.3(10) . . ?
C15 N2 C8 112.9(10) . . ?
C7 N2 Pb1B 103.0(7) . . ?
C15 N2 Pb1B 94.6(7) . . ?
C8 N2 Pb1B 124.4(7) . . ?
C7 N2 Pb1A 108.8(7) . . ?
C15 N2 Pb1A 111.4(7) . . ?
C8 N2 Pb1A 103.5(7) . . ?
Pb1B N2 Pb1A 21.93(14) . . ?
C22 O5 Pb1B 125.6(8) . . ?
C22 O5 Pb1A 120.9(8) . . ?
Pb1B O5 Pb1A 21.9(2) . . ?
O5 Pb1B O4 115.6(5) . . ?
O5 Pb1B N4 78.8(4) . . ?
O4 Pb1B N4 96.0(3) . . ?
O5 Pb1B C14 102.0(5) . . ?
O4 Pb1B C14 32.5(4) . . ?
N4 Pb1B C14 123.9(4) . . ?
O5 Pb1B N2 115.2(4) . . ?
O4 Pb1B N2 77.6(3) . . ?
N4 Pb1B N2 165.9(4) . . ?
C14 Pb1B N2 54.8(3) . . ?
O5 Pb1B C22 22.4(4) . . ?
O4 Pb1B C22 112.2(4) . . ?
N4 Pb1B C22 56.5(3) . . ?
C14 Pb1B C22 111.5(4) . . ?
N2 Pb1B C22 137.5(4) . . ?
O5 Pb1B N3 138.4(4) . . ?
O4 Pb1B N3 67.4(3) . . ?
N4 Pb1B N3 59.9(3) . . ?
C14 Pb1B N3 97.1(4) . . ?
N2 Pb1B N3 106.0(3) . . ?
C22 Pb1B N3 116.0(3) . . ?
O3 C9 C8 112.1(14) . . ?
O3 C9 H9A 109.2 . . ?
C8 C9 H9A 109.2 . . ?
O3 C9 H9B 109.2 . . ?
C8 C9 H9B 109.2 . . ?
H9A C9 H9B 107.9 . . ?
O3 C10 C11 107.4(9) . . ?
O3 C10 H10A 110.2 . . ?
C11 C10 H10A 110.2 . . ?
O3 C10 H10B 110.2 . . ?
C11 C10 H10B 110.2 . . ?
H10A C10 H10B 108.5 . . ?
N3 C12 C13 115.7(10) . . ?
N3 C12 H12A 108.3 . . ?
C13 C12 H12A 108.3 . . ?
N3 C12 H12B 108.3 . . ?
C13 C12 H12B 108.3 . . ?
H12A C12 H12B 107.4 . . ?
O4 C13 C12 107.2(11) . . ?
O4 C13 H13A 110.3 . . ?
C12 C13 H13A 110.3 . . ?
O4 C13 H13B 110.3 . . ?
C12 C13 H13B 110.3 . . ?
H13A C13 H13B 108.5 . . ?
C21 C20 C19 117.5(10) . . ?
C21 C20 H20 121.2 . . ?
C19 C20 H20 121.2 . . ?
N4 C21 C20 122.0(9) . . ?
N4 C21 C22 115.9(10) . . ?
C20 C21 C22 122.1(10) . . ?
O6 C22 O5 125.8(11) . . ?
O6 C22 C21 117.4(12) . . ?
O5 C22 C21 116.8(11) . . ?
O6 C22 Pb1B 157.2(9) . . ?
O5 C22 Pb1B 32.0(6) . . ?
C21 C22 Pb1B 84.9(7) . . ?
C11 N3 C16 112.5(8) . . ?
C11 N3 C12 114.3(9) . . ?
C16 N3 C12 108.6(9) . . ?
C11 N3 Pb1A 107.5(7) . . ?
C16 N3 Pb1A 103.8(6) . . ?
C12 N3 Pb1A 109.6(6) . . ?
C11 N3 Pb1B 122.3(7) . . ?
C16 N3 Pb1B 106.3(6) . . ?
C12 N3 Pb1B 90.4(5) . . ?
Pb1A N3 Pb1B 19.90(11) . . ?
C21 N4 C17 121.4(9) . . ?
C21 N4 Pb1B 102.6(6) . . ?
C17 N4 Pb1B 135.9(7) . . ?
C21 N4 Pb1A 115.5(6) . . ?
C17 N4 Pb1A 120.7(7) . . ?
Pb1B N4 Pb1A 24.08(15) . . ?
C1 O1 Pb1A 122.7(7) . . ?
C9 O3 C10 113.8(11) . . ?
C9 O3 Pb1A 119.7(9) . . ?
C10 O3 Pb1A 122.9(7) . . ?
C13 O4 C14 112.2(10) . . ?
C13 O4 Pb1B 136.5(8) . . ?
C14 O4 Pb1B 102.0(7) . . ?
C13 O4 Pb1A 118.8(7) . . ?
C14 O4 Pb1A 110.2(7) . . ?
Pb1B O4 Pb1A 18.91(17) . . ?
N2Z C7Z C8Z 115.5(9) . . ?
N2Z C7Z H71Z 108.4 . . ?
C8Z C7Z H71Z 108.4 . . ?
N2Z C7Z H72Z 108.4 . . ?
C8Z C7Z H72Z 108.4 . . ?
H71Z C7Z H72Z 107.5 . . ?
C7Z C8Z H81Z 109.5 . . ?
C7Z C8Z H82Z 109.5 . . ?
H81Z C8Z H82Z 109.5 . . ?
C7Z C8Z H83Z 109.5 . . ?
H81Z C8Z H83Z 109.5 . . ?
H82Z C8Z H83Z 109.5 . . ?
C10Z C9Z N2Z 112.5(11) . . ?
C10Z C9Z H91Z 109.1 . . ?
N2Z C9Z H91Z 109.1 . . ?
C10Z C9Z H92Z 109.1 . . ?
N2Z C9Z H92Z 109.1 . . ?
H91Z C9Z H92Z 107.8 . . ?
C9Z C10Z H10C 109.5 . . ?
C9Z C10Z H10D 109.5 . . ?
H10C C10Z H10D 109.5 . . ?
C9Z C10Z H10E 109.5 . . ?
H10C C10Z H10E 109.5 . . ?
H10D C10Z H10E 109.5 . . ?
C12Z C11Z N2Z 109.7(15) . . ?
C12Z C11Z H11C 109.7 . . ?
N2Z C11Z H11C 109.7 . . ?
C12Z C11Z H11D 109.7 . . ?
N2Z C11Z H11D 109.7 . . ?
H11C C11Z H11D 108.2 . . ?
C11Z C12Z H12C 109.5 . . ?
C11Z C12Z H12D 109.5 . . ?
H12C C12Z H12D 109.5 . . ?
C11Z C12Z H12E 109.5 . . ?
H12C C12Z H12E 109.5 . . ?
H12D C12Z H12E 109.5 . . ?
C9Z N2Z C7Z 111.8(10) . . ?
C9Z N2Z C11Z 116.5(8) . . ?
C7Z N2Z C11Z 107.6(10) . . ?
C9Z N2Z H2Z 106.8 . . ?
C7Z N2Z H2Z 106.8 . . ?
C11Z N2Z H2Z 106.8 . . ?
C2Z C1Z N1Z 111.8(9) . . ?
C2Z C1Z H11Z 109.3 . . ?
N1Z C1Z H11Z 109.3 . . ?
C2Z C1Z H12Z 109.3 . . ?
N1Z C1Z H12Z 109.3 . . ?
H11Z C1Z H12Z 107.9 . . ?
C1Z C2Z H21Z 109.5 . . ?
C1Z C2Z H22Z 109.5 . . ?
H21Z C2Z H22Z 109.5 . . ?
C1Z C2Z H23Z 109.5 . . ?
H21Z C2Z H23Z 109.5 . . ?
H22Z C2Z H23Z 109.5 . . ?
N1Z C3Z C4Z 112.3(8) . . ?
N1Z C3Z H31Z 109.1 . . ?
C4Z C3Z H31Z 109.1 . . ?
N1Z C3Z H32Z 109.1 . . ?
C4Z C3Z H32Z 109.1 . . ?
H31Z C3Z H32Z 107.9 . . ?
C3Z C4Z H41Z 109.5 . . ?
C3Z C4Z H42Z 109.5 . . ?
H41Z C4Z H42Z 109.5 . . ?
C3Z C4Z H43Z 109.5 . . ?
H41Z C4Z H43Z 109.5 . . ?
H42Z C4Z H43Z 109.5 . . ?
N1Z C5Z C6Z 112.6(8) . . ?
N1Z C5Z H51Z 109.1 . . ?
C6Z C5Z H51Z 109.1 . . ?
N1Z C5Z H52Z 109.1 . . ?
C6Z C5Z H52Z 109.1 . . ?
H51Z C5Z H52Z 107.8 . . ?
C5Z C6Z H61Z 109.5 . . ?
C5Z C6Z H62Z 109.5 . . ?
H61Z C6Z H62Z 109.5 . . ?
C5Z C6Z H63Z 109.5 . . ?
H61Z C6Z H63Z 109.5 . . ?
H62Z C6Z H63Z 109.5 . . ?
C3Z N1Z C1Z 113.3(7) . . ?
C3Z N1Z C5Z 110.7(8) . . ?
C1Z N1Z C5Z 112.6(8) . . ?
C3Z N1Z H1Z 106.6 . . ?
C1Z N1Z H1Z 106.6 . . ?
C5Z N1Z H1Z 106.6 . . ?
O10 Cl1 O8 111.3(8) . . ?
O10 Cl1 O7 110.1(8) . . ?
O8 Cl1 O7 115.5(7) . . ?
O10 Cl1 O9 103.7(11) . . ?
O8 Cl1 O9 108.3(8) . . ?
O7 Cl1 O9 107.1(8) . . ?
O14A Cl2A O13A 106.0(12) . . ?
O14A Cl2A O12A 101.6(13) . . ?
O13A Cl2A O12A 116.7(14) . . ?
O14A Cl2A O11A 109.1(16) . . ?
O13A Cl2A O11A 110.0(13) . . ?
O12A Cl2A O11A 112.7(12) . . ?
O14B Cl2B O12B 102.3(18) . . ?
O14B Cl2B O13B 110.6(17) . . ?
O12B Cl2B O13B 112.4(18) . . ?
O14B Cl2B O11B 115.4(19) . . ?
O12B Cl2B O11B 107.7(16) . . ?
O13B Cl2B O11B 108.4(15) . . ?

loop_
_geom_bond_atom_site_label_1
_geom_bond_atom_site_label_2
_geom_bond_distance
_geom_bond_site_symmetry_2
_geom_bond_publ_flag
Pb1A O5 2.434(10) . yes
Pb1A N4 2.549(8) . yes
Pb1A O1 2.569(8) . yes
Pb1A N1 2.575(11) . yes
Pb1A O4 2.655(7) . yes
Pb1A O3 2.718(8) . yes
Pb1A N2 2.782(10) . yes
Pb1A N3 2.812(8) . yes
C1 O2 1.240(13) . ?
C1 O1 1.266(12) . ?
C1 C2 1.543(17) . ?
C2 N1 1.353(18) . ?
C2 C3 1.401(18) . ?
C3 C4 1.379(15) . ?
C3 H3 0.95 . ?
C4 C5 1.369(16) . ?
C4 H4 0.95 . ?
C5 C6 1.385(15) . ?
C5 H5 0.95 . ?
C6 N1 1.328(14) . ?
C6 C7 1.496(15) . ?
C7 N2 1.446(14) . ?
C7 H7A 0.99 . ?
C7 H7B 0.99 . ?
C8 C9 1.46(2) . ?
C8 N2 1.488(15) . ?
C8 H8A 0.99 . ?
C8 H8B 0.99 . ?
C11 N3 1.450(15) . ?
C11 C10 1.494(16) . ?
C11 H11A 0.99 . ?
C11 H11B 0.99 . ?
C14 O4 1.451(13) . ?
C14 C15 1.462(18) . ?
C14 Pb1B 2.641(13) . ?
C14 H14A 0.99 . ?
C14 H14B 0.99 . ?
C15 N2 1.476(15) . ?
C15 H15A 0.99 . ?
C15 H15B 0.99 . ?
C16 C17 1.462(14) . ?
C16 N3 1.480(13) . ?
C16 H16A 0.99 . ?
C16 H16B 0.99 . ?
C17 N4 1.365(12) . ?
C17 C18 1.391(14) . ?
C18 C19 1.369(14) . ?
C18 H18 0.95 . ?
C19 C20 1.410(14) . ?
C19 H19 0.95 . ?
N2 Pb1B 2.650(10) . ?
O5 C22 1.256(16) . ?
O5 Pb1B 1.745(11) . ?
Pb1B O4 1.925(9) . ?
Pb1B N4 2.379(9) . ?
Pb1B C22 2.678(17) . ?
Pb1B N3 3.054(9) . ?
C9 O3 1.389(18) . ?
C9 H9A 0.99 . ?
C9 H9B 0.99 . ?
C10 O3 1.460(14) . ?
C10 H10A 0.99 . ?
C10 H10B 0.99 . ?
C12 N3 1.514(13) . ?
C12 C13 1.542(18) . ?
C12 H12A 0.99 . ?
C12 H12B 0.99 . ?
C13 O4 1.426(18) . ?
C13 H13A 0.99 . ?
C13 H13B 0.99 . ?
C20 C21 1.389(14) . ?
C20 H20 0.95 . ?
C21 N4 1.317(12) . ?
C21 C22 1.520(14) . ?
C22 O6 1.221(15) . ?
C7Z N2Z 1.494(13) . ?
C7Z C8Z 1.516(17) . ?
C7Z H71Z 0.99 . ?
C7Z H72Z 0.99 . ?
C8Z H81Z 0.98 . ?
C8Z H82Z 0.98 . ?
C8Z H83Z 0.98 . ?
C9Z C10Z 1.488(18) . ?
C9Z N2Z 1.491(13) . ?
C9Z H91Z 0.99 . ?
C9Z H92Z 0.99 . ?
C10Z H10C 0.98 . ?
C10Z H10D 0.98 . ?
C10Z H10E 0.98 . ?
C11Z C12Z 1.524(18) . ?
C11Z N2Z 1.542(18) . ?
C11Z H11C 0.99 . ?
C11Z H11D 0.99 . ?
C12Z H12C 0.98 . ?
C12Z H12D 0.98 . ?
C12Z H12E 0.98 . ?
N2Z H2Z 0.93 . ?
C1Z C2Z 1.498(14) . ?
C1Z N1Z 1.509(11) . ?
C1Z H11Z 0.99 . ?
C1Z H12Z 0.99 . ?
C2Z H21Z 0.98 . ?
C2Z H22Z 0.98 . ?
C2Z H23Z 0.98 . ?
C3Z N1Z 1.504(11) . ?
C3Z C4Z 1.528(14) . ?
C3Z H31Z 0.99 . ?
C3Z H32Z 0.99 . ?
C4Z H41Z 0.98 . ?
C4Z H42Z 0.98 . ?
C4Z H43Z 0.98 . ?
C5Z N1Z 1.511(12) . ?
C5Z C6Z 1.521(15) . ?
C5Z H51Z 0.99 . ?
C5Z H52Z 0.99 . ?
C6Z H61Z 0.98 . ?
C6Z H62Z 0.98 . ?
C6Z H63Z 0.98 . ?
N1Z H1Z 0.93 . ?
Cl1 O10 1.351(9) . ?
Cl1 O8 1.400(9) . ?
Cl1 O7 1.433(9) . ?
Cl1 O9 1.442(11) . ?
Cl2A O14A 1.401(15) . ?
Cl2A O13A 1.403(14) . ?
Cl2A O12A 1.419(15) . ?
Cl2A O11A 1.450(14) . ?
Cl2B O14B 1.388(17) . ?
Cl2B O12B 1.422(17) . ?
Cl2B O13B 1.436(15) . ?
Cl2B O11B 1.443(16) . ?

loop_
_geom_hbond_atom_site_label_D
_geom_hbond_atom_site_label_H
_geom_hbond_atom_site_label_A
_geom_hbond_distance_DH
_geom_hbond_distance_HA
_geom_hbond_distance_DA
_geom_hbond_angle_DHA
_geom_hbond_site_symmetry_A
N1Z H1Z O1 0.93 1.97 2.886(10) 168.1 2_654
N1Z H1Z O2 0.93 2.3 2.969(10) 128.8 2_654
N2Z H2Z O6 0.93 1.8 2.711(11) 164.3 .

loop_
_geom_torsion_atom_site_label_1
_geom_torsion_atom_site_label_2
_geom_torsion_atom_site_label_3
_geom_torsion_atom_site_label_4
_geom_torsion
_geom_torsion_site_symmetry_1
_geom_torsion_site_symmetry_2
_geom_torsion_site_symmetry_3
_geom_torsion_site_symmetry_4
_geom_torsion_publ_flag
O2 C1 C2 N1 -176.6(12) . . . . ?
O1 C1 C2 N1 4.3(17) . . . . ?
O2 C1 C2 C3 5.1(18) . . . . ?
O1 C1 C2 C3 -174.0(12) . . . . ?
N1 C2 C3 C4 -2(2) . . . . ?
C1 C2 C3 C4 176.1(12) . . . . ?
C2 C3 C4 C5 4(2) . . . . ?
C3 C4 C5 C6 -4.1(19) . . . . ?
C4 C5 C6 N1 2.6(17) . . . . ?
C4 C5 C6 C7 -171.2(10) . . . . ?
N1 C6 C7 N2 29.8(14) . . . . ?
C5 C6 C7 N2 -156.2(10) . . . . ?
O4 C14 C15 N2 61.0(14) . . . . ?
Pb1B C14 C15 N2 17.4(10) . . . . ?
N3 C16 C17 N4 23.4(13) . . . . ?
N3 C16 C17 C18 -158.7(10) . . . . ?
N4 C17 C18 C19 0.1(15) . . . . ?
C16 C17 C18 C19 -177.8(10) . . . . ?
C17 C18 C19 C20 -0.9(16) . . . . ?
C5 C6 N1 C2 -0.9(17) . . . . ?
C7 C6 N1 C2 173.3(11) . . . . ?
C5 C6 N1 Pb1A -176.2(8) . . . . ?
C7 C6 N1 Pb1A -2.1(14) . . . . ?
C3 C2 N1 C6 1(2) . . . . ?
C1 C2 N1 C6 -177.5(10) . . . . ?
C3 C2 N1 Pb1A 176.4(11) . . . . ?
C1 C2 N1 Pb1A -1.8(15) . . . . ?
O5 Pb1A N1 C6 88.0(10) . . . . ?
N4 Pb1A N1 C6 119.3(9) . . . . ?
O1 Pb1A N1 C6 175.2(11) . . . . ?
O4 Pb1A N1 C6 25.2(11) . . . . ?
O3 Pb1A N1 C6 -58.6(10) . . . . ?
N2 Pb1A N1 C6 -13.0(9) . . . . ?
N3 Pb1A N1 C6 -66.1(18) . . . . ?
O5 Pb1A N1 C2 -87.5(10) . . . . ?
N4 Pb1A N1 C2 -56.1(11) . . . . ?
O1 Pb1A N1 C2 -0.2(9) . . . . ?
O4 Pb1A N1 C2 -150.3(9) . . . . ?
O3 Pb1A N1 C2 125.9(9) . . . . ?
N2 Pb1A N1 C2 171.5(11) . . . . ?
N3 Pb1A N1 C2 118.4(15) . . . . ?
C6 C7 N2 C15 -160.0(9) . . . . ?
C6 C7 N2 C8 75.0(12) . . . . ?
C6 C7 N2 Pb1B -60.4(9) . . . . ?
C6 C7 N2 Pb1A -38.4(10) . . . . ?
C14 C15 N2 C7 88.1(11) . . . . ?
C14 C15 N2 C8 -147.8(11) . . . . ?
C14 C15 N2 Pb1B -17.4(10) . . . . ?
C14 C15 N2 Pb1A -31.9(11) . . . . ?
C9 C8 N2 C7 -177.6(11) . . . . ?
C9 C8 N2 C15 59.6(14) . . . . ?
C9 C8 N2 Pb1B -53.6(14) . . . . ?
C9 C8 N2 Pb1A -60.9(12) . . . . ?
O5 Pb1A N2 C7 -44.0(7) . . . . ?
N4 Pb1A N2 C7 -95.5(7) . . . . ?
O1 Pb1A N2 C7 34.9(8) . . . . ?
N1 Pb1A N2 C7 25.5(6) . . . . ?
O4 Pb1A N2 C7 -116.9(7) . . . . ?
O3 Pb1A N2 C7 154.2(8) . . . . ?
N3 Pb1A N2 C7 -164.9(6) . . . . ?
O5 Pb1A N2 C15 76.0(8) . . . . ?
N4 Pb1A N2 C15 24.5(10) . . . . ?
O1 Pb1A N2 C15 154.9(7) . . . . ?
N1 Pb1A N2 C15 145.5(9) . . . . ?
O4 Pb1A N2 C15 3.2(7) . . . . ?
O3 Pb1A N2 C15 -85.8(8) . . . . ?
N3 Pb1A N2 C15 -44.9(8) . . . . ?
O5 Pb1A N2 C8 -162.5(8) . . . . ?
N4 Pb1A N2 C8 146.0(7) . . . . ?
O1 Pb1A N2 C8 -83.5(8) . . . . ?
N1 Pb1A N2 C8 -92.9(8) . . . . ?
O4 Pb1A N2 C8 124.7(8) . . . . ?
O3 Pb1A N2 C8 35.8(7) . . . . ?
N3 Pb1A N2 C8 76.7(8) . . . . ?
O5 Pb1A N2 Pb1B 33.8(3) . . . . ?
N4 Pb1A N2 Pb1B -17.7(5) . . . . ?
O1 Pb1A N2 Pb1B 112.7(3) . . . . ?
N1 Pb1A N2 Pb1B 103.3(4) . . . . ?
O4 Pb1A N2 Pb1B -39.0(3) . . . . ?
O3 Pb1A N2 Pb1B -128.0(4) . . . . ?
N3 Pb1A N2 Pb1B -87.1(3) . . . . ?
N4 Pb1A O5 C22 -21.9(9) . . . . ?
O1 Pb1A O5 C22 65.2(10) . . . . ?
N1 Pb1A O5 C22 132.0(10) . . . . ?
O4 Pb1A O5 C22 -103.5(10) . . . . ?
O3 Pb1A O5 C22 -135.7(9) . . . . ?
N2 Pb1A O5 C22 -167.1(10) . . . . ?
N3 Pb1A O5 C22 -54.1(10) . . . . ?
N4 Pb1A O5 Pb1B 87.3(5) . . . . ?
O1 Pb1A O5 Pb1B 174.4(5) . . . . ?
N1 Pb1A O5 Pb1B -118.9(6) . . . . ?
O4 Pb1A O5 Pb1B 5.7(4) . . . . ?
O3 Pb1A O5 Pb1B -26.5(7) . . . . ?
N2 Pb1A O5 Pb1B -57.9(5) . . . . ?
N3 Pb1A O5 Pb1B 55.1(5) . . . . ?
C22 O5 Pb1B O4 -86.5(11) . . . . ?
Pb1A O5 Pb1B O4 -171.6(6) . . . . ?
C22 O5 Pb1B N4 4.8(10) . . . . ?
Pb1A O5 Pb1B N4 -80.2(4) . . . . ?
C22 O5 Pb1B C14 -117.8(11) . . . . ?
Pb1A O5 Pb1B C14 157.1(5) . . . . ?
C22 O5 Pb1B N2 -174.4(10) . . . . ?
Pb1A O5 Pb1B N2 100.6(5) . . . . ?
Pb1A O5 Pb1B C22 -85.1(11) . . . . ?
C22 O5 Pb1B N3 -2.4(14) . . . . ?
Pb1A O5 Pb1B N3 -87.5(6) . . . . ?
O4 C14 Pb1B O5 119.2(7) . . . . ?
C15 C14 Pb1B O5 -123.5(8) . . . . ?
C15 C14 Pb1B O4 117.3(11) . . . . ?
O4 C14 Pb1B N4 34.8(8) . . . . ?
C15 C14 Pb1B N4 152.0(7) . . . . ?
O4 C14 Pb1B N2 -128.2(8) . . . . ?
C15 C14 Pb1B N2 -10.9(7) . . . . ?
O4 C14 Pb1B C22 98.0(7) . . . . ?
C15 C14 Pb1B C22 -144.7(8) . . . . ?
O4 C14 Pb1B N3 -23.5(6) . . . . ?
C15 C14 Pb1B N3 93.7(8) . . . . ?
C7 N2 Pb1B O5 -12.7(8) . . . . ?
C15 N2 Pb1B O5 97.8(7) . . . . ?
C8 N2 Pb1B O5 -140.3(9) . . . . ?
Pb1A N2 Pb1B O5 -121.0(5) . . . . ?
C7 N2 Pb1B O4 -125.4(7) . . . . ?
C15 N2 Pb1B O4 -14.8(7) . . . . ?
C8 N2 Pb1B O4 107.1(10) . . . . ?
Pb1A N2 Pb1B O4 126.3(4) . . . . ?
C7 N2 Pb1B N4 170.4(14) . . . . ?
C15 N2 Pb1B N4 -79.0(17) . . . . ?
C8 N2 Pb1B N4 43(2) . . . . ?
Pb1A N2 Pb1B N4 62.2(15) . . . . ?
C7 N2 Pb1B C14 -99.8(8) . . . . ?
C15 N2 Pb1B C14 10.8(7) . . . . ?
C8 N2 Pb1B C14 132.7(11) . . . . ?
Pb1A N2 Pb1B C14 152.0(5) . . . . ?
C7 N2 Pb1B C22 -15.9(10) . . . . ?
C15 N2 Pb1B C22 94.7(8) . . . . ?
C8 N2 Pb1B C22 -143.4(10) . . . . ?
Pb1A N2 Pb1B C22 -124.2(6) . . . . ?
C7 N2 Pb1B N3 172.8(6) . . . . ?
C15 N2 Pb1B N3 -76.6(7) . . . . ?
C8 N2 Pb1B N3 45.3(10) . . . . ?
Pb1A N2 Pb1B N3 64.6(3) . . . . ?
N2 C8 C9 O3 49.9(16) . . . . ?
N3 C11 C10 O3 -49.5(13) . . . . ?
N3 C12 C13 O4 56.0(14) . . . . ?
C18 C19 C20 C21 0.7(15) . . . . ?
C19 C20 C21 N4 0.3(14) . . . . ?
C19 C20 C21 C22 179.0(9) . . . . ?
Pb1B O5 C22 O6 172.3(10) . . . . ?
Pb1A O5 C22 O6 -162.0(10) . . . . ?
Pb1B O5 C22 C21 -4.1(16) . . . . ?
Pb1A O5 C22 C21 21.6(15) . . . . ?
Pb1A O5 C22 Pb1B 25.6(4) . . . . ?
N4 C21 C22 O6 -178.0(10) . . . . ?
C20 C21 C22 O6 3.3(16) . . . . ?
N4 C21 C22 O5 -1.3(15) . . . . ?
C20 C21 C22 O5 180.0(10) . . . . ?
N4 C21 C22 Pb1B -3.5(8) . . . . ?
C20 C21 C22 Pb1B 177.8(8) . . . . ?
O5 Pb1B C22 O6 -16(2) . . . . ?
O4 Pb1B C22 O6 87(2) . . . . ?
N4 Pb1B C22 O6 170(3) . . . . ?
C14 Pb1B C22 O6 52(3) . . . . ?
N2 Pb1B C22 O6 -9(3) . . . . ?
N3 Pb1B C22 O6 162(2) . . . . ?
O4 Pb1B C22 O5 103.5(11) . . . . ?
N4 Pb1B C22 O5 -174.3(12) . . . . ?
C14 Pb1B C22 O5 68.4(11) . . . . ?
N2 Pb1B C22 O5 7.5(13) . . . . ?
N3 Pb1B C22 O5 178.2(10) . . . . ?
O5 Pb1B C22 C21 176.4(14) . . . . ?
O4 Pb1B C22 C21 -80.2(7) . . . . ?
N4 Pb1B C22 C21 2.1(5) . . . . ?
C14 Pb1B C22 C21 -115.3(6) . . . . ?
N2 Pb1B C22 C21 -176.1(6) . . . . ?
N3 Pb1B C22 C21 -5.4(7) . . . . ?
C10 C11 N3 C16 168.6(10) . . . . ?
C10 C11 N3 C12 -67.0(13) . . . . ?
C10 C11 N3 Pb1A 54.9(11) . . . . ?
C10 C11 N3 Pb1B 40.2(13) . . . . ?
C17 C16 N3 C11 -160.9(9) . . . . ?
C17 C16 N3 C12 71.6(11) . . . . ?
C17 C16 N3 Pb1A -45.0(9) . . . . ?
C17 C16 N3 Pb1B -24.5(10) . . . . ?
C13 C12 N3 C11 85.0(12) . . . . ?
C13 C12 N3 C16 -148.5(10) . . . . ?
C13 C12 N3 Pb1A -35.7(12) . . . . ?
C13 C12 N3 Pb1B -41.1(10) . . . . ?
O5 Pb1A N3 C11 -171.7(7) . . . . ?
N4 Pb1A N3 C11 155.3(7) . . . . ?
O1 Pb1A N3 C11 92.8(7) . . . . ?
N1 Pb1A N3 C11 -20.0(17) . . . . ?
O4 Pb1A N3 C11 -117.4(7) . . . . ?
O3 Pb1A N3 C11 -28.2(6) . . . . ?
N2 Pb1A N3 C11 -69.0(7) . . . . ?
O5 Pb1A N3 C16 68.9(6) . . . . ?
N4 Pb1A N3 C16 35.9(6) . . . . ?
O1 Pb1A N3 C16 -26.6(7) . . . . ?
N1 Pb1A N3 C16 -139.4(14) . . . . ?
O4 Pb1A N3 C16 123.3(6) . . . . ?
O3 Pb1A N3 C16 -147.5(7) . . . . ?
N2 Pb1A N3 C16 171.6(6) . . . . ?
O5 Pb1A N3 C12 -47.0(8) . . . . ?
N4 Pb1A N3 C12 -80.0(7) . . . . ?
O1 Pb1A N3 C12 -142.5(6) . . . . ?
N1 Pb1A N3 C12 104.7(15) . . . . ?
O4 Pb1A N3 C12 7.4(6) . . . . ?
O3 Pb1A N3 C12 96.6(7) . . . . ?
N2 Pb1A N3 C12 55.7(7) . . . . ?
O5 Pb1A N3 Pb1B -30.8(3) . . . . ?
N4 Pb1A N3 Pb1B -63.8(3) . . . . ?
O1 Pb1A N3 Pb1B -126.3(3) . . . . ?
N1 Pb1A N3 Pb1B 120.9(14) . . . . ?
O4 Pb1A N3 Pb1B 23.6(3) . . . . ?
O3 Pb1A N3 Pb1B 112.7(3) . . . . ?
N2 Pb1A N3 Pb1B 71.9(3) . . . . ?
O5 Pb1B N3 C11 154.3(9) . . . . ?
O4 Pb1B N3 C11 -102.0(8) . . . . ?
N4 Pb1B N3 C11 146.1(8) . . . . ?
C14 Pb1B N3 C11 -88.6(8) . . . . ?
N2 Pb1B N3 C11 -33.2(8) . . . . ?
C22 Pb1B N3 C11 153.3(8) . . . . ?
O5 Pb1B N3 C16 23.3(9) . . . . ?
O4 Pb1B N3 C16 126.9(7) . . . . ?
N4 Pb1B N3 C16 15.1(6) . . . . ?
C14 Pb1B N3 C16 140.4(6) . . . . ?
N2 Pb1B N3 C16 -164.3(6) . . . . ?
C22 Pb1B N3 C16 22.3(7) . . . . ?
O5 Pb1B N3 C12 -86.2(8) . . . . ?
O4 Pb1B N3 C12 17.4(6) . . . . ?
N4 Pb1B N3 C12 -94.5(6) . . . . ?
C14 Pb1B N3 C12 30.8(7) . . . . ?
N2 Pb1B N3 C12 86.2(7) . . . . ?
C22 Pb1B N3 C12 -87.3(7) . . . . ?
O5 Pb1B N3 Pb1A 109.0(7) . . . . ?
O4 Pb1B N3 Pb1A -147.4(4) . . . . ?
N4 Pb1B N3 Pb1A 100.7(4) . . . . ?
C14 Pb1B N3 Pb1A -134.0(4) . . . . ?
N2 Pb1B N3 Pb1A -78.6(3) . . . . ?
C22 Pb1B N3 Pb1A 108.0(5) . . . . ?
C20 C21 N4 C17 -1.2(14) . . . . ?
C22 C21 N4 C17 -179.9(9) . . . . ?
C20 C21 N4 Pb1B -177.3(8) . . . . ?
C22 C21 N4 Pb1B 4.0(9) . . . . ?
C20 C21 N4 Pb1A 161.1(7) . . . . ?
C22 C21 N4 Pb1A -17.6(10) . . . . ?
C18 C17 N4 C21 1.0(14) . . . . ?
C16 C17 N4 C21 179.0(9) . . . . ?
C18 C17 N4 Pb1B 175.5(7) . . . . ?
C16 C17 N4 Pb1B -6.5(14) . . . . ?
C18 C17 N4 Pb1A -160.4(7) . . . . ?
C16 C17 N4 Pb1A 17.6(11) . . . . ?
O5 Pb1B N4 C21 -4.6(6) . . . . ?
O4 Pb1B N4 C21 110.3(6) . . . . ?
C14 Pb1B N4 C21 92.4(7) . . . . ?
N2 Pb1B N4 C21 172.4(14) . . . . ?
C22 Pb1B N4 C21 -2.4(6) . . . . ?
N3 Pb1B N4 C21 169.8(6) . . . . ?
O5 Pb1B N4 C17 -179.9(10) . . . . ?
O4 Pb1B N4 C17 -64.9(10) . . . . ?
C14 Pb1B N4 C17 -82.9(10) . . . . ?
N2 Pb1B N4 C17 -3(2) . . . . ?
C22 Pb1B N4 C17 -177.7(10) . . . . ?
N3 Pb1B N4 C17 -5.5(8) . . . . ?
O5 Pb1B N4 Pb1A 120.9(4) . . . . ?
O4 Pb1B N4 Pb1A -124.2(4) . . . . ?
C14 Pb1B N4 Pb1A -142.1(6) . . . . ?
N2 Pb1B N4 Pb1A -62.1(15) . . . . ?
C22 Pb1B N4 Pb1A 123.1(4) . . . . ?
N3 Pb1B N4 Pb1A -64.7(3) . . . . ?
O5 Pb1A N4 C21 19.7(6) . . . . ?
O1 Pb1A N4 C21 -62.8(6) . . . . ?
N1 Pb1A N4 C21 -13.7(8) . . . . ?
O4 Pb1A N4 C21 99.5(6) . . . . ?
O3 Pb1A N4 C21 164.0(6) . . . . ?
N2 Pb1A N4 C21 79.7(8) . . . . ?
N3 Pb1A N4 C21 167.6(7) . . . . ?
O5 Pb1A N4 C17 -177.9(8) . . . . ?
O1 Pb1A N4 C17 99.7(7) . . . . ?
N1 Pb1A N4 C17 148.7(7) . . . . ?
O4 Pb1A N4 C17 -98.0(7) . . . . ?
O3 Pb1A N4 C17 -33.6(8) . . . . ?
N2 Pb1A N4 C17 -117.9(7) . . . . ?
N3 Pb1A N4 C17 -29.9(7) . . . . ?
O5 Pb1A N4 Pb1B -42.0(3) . . . . ?
O1 Pb1A N4 Pb1B -124.4(3) . . . . ?
N1 Pb1A N4 Pb1B -75.3(5) . . . . ?
O4 Pb1A N4 Pb1B 37.9(3) . . . . ?
O3 Pb1A N4 Pb1B 102.3(4) . . . . ?
N2 Pb1A N4 Pb1B 18.1(5) . . . . ?
N3 Pb1A N4 Pb1B 106.0(3) . . . . ?
O2 C1 O1 Pb1A 176.3(8) . . . . ?
C2 C1 O1 Pb1A -4.7(13) . . . . ?
O5 Pb1A O1 C1 78.0(8) . . . . ?
N4 Pb1A O1 C1 143.3(8) . . . . ?
N1 Pb1A O1 C1 2.9(7) . . . . ?
O4 Pb1A O1 C1 102.7(8) . . . . ?
O3 Pb1A O1 C1 -87.9(8) . . . . ?
N2 Pb1A O1 C1 -6.4(9) . . . . ?
N3 Pb1A O1 C1 -164.6(7) . . . . ?
C8 C9 O3 C10 -168.3(10) . . . . ?
C8 C9 O3 Pb1A -9.2(15) . . . . ?
C11 C10 O3 C9 175.3(10) . . . . ?
C11 C10 O3 Pb1A 17.0(11) . . . . ?
O5 Pb1A O3 C9 -52.0(11) . . . . ?
N4 Pb1A O3 C9 -147.6(8) . . . . ?
O1 Pb1A O3 C9 101.1(9) . . . . ?
N1 Pb1A O3 C9 30.5(9) . . . . ?
O4 Pb1A O3 C9 -83.8(9) . . . . ?
N2 Pb1A O3 C9 -15.8(8) . . . . ?
N3 Pb1A O3 C9 -151.3(9) . . . . ?
O5 Pb1A O3 C10 105.1(8) . . . . ?
N4 Pb1A O3 C10 9.5(8) . . . . ?
O1 Pb1A O3 C10 -101.8(8) . . . . ?
N1 Pb1A O3 C10 -172.4(8) . . . . ?
O4 Pb1A O3 C10 73.3(8) . . . . ?
N2 Pb1A O3 C10 141.3(8) . . . . ?
N3 Pb1A O3 C10 5.8(7) . . . . ?
C12 C13 O4 C14 -179.0(9) . . . . ?
C12 C13 O4 Pb1B -39.8(15) . . . . ?
C12 C13 O4 Pb1A -48.5(12) . . . . ?
C15 C14 O4 C13 78.6(14) . . . . ?
Pb1B C14 O4 C13 152.6(10) . . . . ?
C15 C14 O4 Pb1B -74.0(11) . . . . ?
C15 C14 O4 Pb1A -56.2(12) . . . . ?
Pb1B C14 O4 Pb1A 17.8(2) . . . . ?
O5 Pb1B O4 C13 147.0(11) . . . . ?
N4 Pb1B O4 C13 66.6(11) . . . . ?
C14 Pb1B O4 C13 -141.8(14) . . . . ?
N2 Pb1B O4 C13 -100.7(11) . . . . ?
C22 Pb1B O4 C13 122.8(11) . . . . ?
N3 Pb1B O4 C13 12.8(11) . . . . ?
O5 Pb1B O4 C14 -71.1(7) . . . . ?
N4 Pb1B O4 C14 -151.6(6) . . . . ?
N2 Pb1B O4 C14 41.1(7) . . . . ?
C22 Pb1B O4 C14 -95.4(7) . . . . ?
N3 Pb1B O4 C14 154.6(7) . . . . ?
O5 Pb1B O4 Pb1A 171.1(7) . . . . ?
N4 Pb1B O4 Pb1A 90.7(4) . . . . ?
C14 Pb1B O4 Pb1A -117.8(7) . . . . ?
N2 Pb1B O4 Pb1A -76.6(4) . . . . ?
C22 Pb1B O4 Pb1A 146.8(6) . . . . ?
N3 Pb1B O4 Pb1A 36.8(4) . . . . ?
O5 Pb1A O4 C13 155.4(8) . . . . ?
N4 Pb1A O4 C13 88.5(8) . . . . ?
O1 Pb1A O4 C13 130.2(8) . . . . ?
N1 Pb1A O4 C13 -143.2(8) . . . . ?
O3 Pb1A O4 C13 -41.4(8) . . . . ?
N2 Pb1A O4 C13 -105.8(8) . . . . ?
N3 Pb1A O4 C13 23.1(8) . . . . ?
O5 Pb1A O4 C14 -73.2(7) . . . . ?
N4 Pb1A O4 C14 -140.1(7) . . . . ?
O1 Pb1A O4 C14 -98.3(8) . . . . ?
N1 Pb1A O4 C14 -11.8(8) . . . . ?
O3 Pb1A O4 C14 90.1(7) . . . . ?
N2 Pb1A O4 C14 25.7(7) . . . . ?
N3 Pb1A O4 C14 154.6(7) . . . . ?
O5 Pb1A O4 Pb1B -5.9(4) . . . . ?
N4 Pb1A O4 Pb1B -72.8(4) . . . . ?
O1 Pb1A O4 Pb1B -31.1(7) . . . . ?
N1 Pb1A O4 Pb1B 55.4(5) . . . . ?
O3 Pb1A O4 Pb1B 157.3(5) . . . . ?
N2 Pb1A O4 Pb1B 92.9(5) . . . . ?
N3 Pb1A O4 Pb1B -138.2(5) . . . . ?
C10Z C9Z N2Z C7Z -69.8(14) . . . . ?
C10Z C9Z N2Z C11Z 54.6(16) . . . . ?
C8Z C7Z N2Z C9Z -50.6(13) . . . . ?
C8Z C7Z N2Z C11Z -179.7(11) . . . . ?
C12Z C11Z N2Z C9Z 55.3(13) . . . . ?
C12Z C11Z N2Z C7Z -178.3(9) . . . . ?
C4Z C3Z N1Z C1Z -64.1(11) . . . . ?
C4Z C3Z N1Z C5Z 63.5(11) . . . . ?
C2Z C1Z N1Z C3Z -54.4(11) . . . . ?
C2Z C1Z N1Z C5Z 179.0(8) . . . . ?
C6Z C5Z N1Z C3Z 166.4(9) . . . . ?
C6Z C5Z N1Z C1Z -65.6(12) . . . . ?
